data_1571655
loop_
_publ_author_name
'Yang, Hao-Ran'
'Cheng, Xiang'
'Chang, Xin'
'Wang, Zuo-Fei'
'Dong, Xiu-Qin'
'Wang, Chun-Jiang'

_publ_section_title
;
 Copper/ruthenium relay catalysis enables 1,6-double chiral inductions
 with stereodivergence
;
_journal_issue 26
_journal_name_full 'Chemical Science'
_journal_page_first 10135
_journal_page_last 10145
_journal_paper_doi 10.1039/D4SC01804D
_journal_volume 15
_journal_year 2024
_chemical_absolute_configuration ad
_chemical_formula_moiety 'C24 H31 N O5 S'
_chemical_formula_sum 'C24 H31 N O5 S'
_chemical_formula_weight 445.56
_space_group_crystal_system monoclinic
_space_group_IT_number 4
_space_group_name_Hall 'P 2yb'
_space_group_name_H-M_alt 'P 1 21 1'
_atom_sites_solution_hydrogens geom
_atom_sites_solution_primary dual
_audit_creation_date 2023-07-05
_audit_creation_method
;
Olex2 1.5-ac5-024
(compiled 2022.04.12 svn.rca3783a0 for Rigaku Oxford Diffraction, GUI svn.r6498)
;
_audit_update_record
;
2024-01-28 deposited with the CCDC.	2024-05-16 downloaded from the CCDC.
;
_cell_angle_alpha 90
_cell_angle_beta 116.175(4)
_cell_angle_gamma 90
_cell_formula_units_Z 4
_cell_length_a 12.6662(4)
_cell_length_b 5.60080(10)
_cell_length_c 36.6350(11)
_cell_measurement_reflns_used 4817
_cell_measurement_temperature 99.99(10)
_cell_measurement_theta_max 74.2180
_cell_measurement_theta_min 2.6830
_cell_volume 2332.40(14)
_computing_cell_refinement 'CrysAlisPro 1.171.42.93a (Rigaku OD, 2023)'
_computing_data_collection 'CrysAlisPro 1.171.42.93a (Rigaku OD, 2023)'
_computing_data_reduction 'CrysAlisPro 1.171.42.93a (Rigaku OD, 2023)'
_computing_molecular_graphics 'Olex2 1.5-ac5-024 (Dolomanov et al., 2009)'
_computing_publication_material 'Olex2 1.5-ac5-024 (Dolomanov et al., 2009)'
_computing_structure_refinement 'SHELXL 2018/3 (Sheldrick, 2015)'
_computing_structure_solution 'SHELXT 2018/2 (Sheldrick, 2018)'
_diffrn_ambient_environment N~2~
_diffrn_ambient_temperature 99.99(10)
_diffrn_detector 'Hybrid Pixel Array Detector'
_diffrn_detector_area_resol_mean 10.0000
_diffrn_detector_type 'HyPix-Arc 150'
_diffrn_measured_fraction_theta_full 0.998
_diffrn_measured_fraction_theta_max 0.959
_diffrn_measurement_details
;
List of Runs (angles in degrees, time in seconds):

  # Type    Start    End  Width  t~exp~   \w     \q     \k     \f   Frames
#--------------------------------------------------------------------------
  1  \w   -106.00 -53.00   0.50    0.30    --  -63.03 -15.00 120.00  106
  2  \w   -104.00 -68.00   0.50    0.30    --  -71.69 -15.00 120.00   72
  3  \w   -116.00 -84.00   0.50    0.30    --  -76.15 -15.00 -30.00   64
  4  \w    -98.00 -72.00   0.50    0.30    --  -76.15 -15.00 -90.00   52
  5  \w   -106.00 -53.00   0.50    0.30    --  -63.03 -15.00-120.00  106
  6  \w   -100.00 -70.00   0.50    0.30    --  -71.69 -15.00-120.00   60
  7  \w   -121.00 -91.00   0.50    0.30    --  -81.50 -15.00  30.00   60
  8  \w   -125.00 -73.00   0.50    0.30    --  -81.50 -15.00  90.00  104
  9  \w    -74.00 -41.00   0.50    0.30    --  -81.50 125.00-120.00   66
 10  \w   -100.00 -50.00   0.50    0.30    --  -81.50 125.00-180.00  100
 11  \w    -95.00 -41.00   0.50    0.30    --  -81.50 125.00 -60.00  108
 12  \w    -54.00 -25.00   0.50    0.30    --  -63.03 125.00  60.00   58
 13  \w    -88.00 -49.00   0.50    0.30    --  -81.50 125.00 120.00   78
 14  \w     66.00 118.00   0.50    0.30    --   76.61  15.00 -90.00  104
 15  \w     37.00  83.00   0.50    0.30    --   76.61-125.00-120.00   92
 16  \w     45.00  87.00   0.50    0.30    --   76.61-125.00-180.00   84
 17  \w     42.00  75.00   0.50    0.30    --   76.61-125.00 -60.00   66
 18  \w     26.00  66.00   0.50    0.30    --   62.57-125.00  30.00   80
 19  \w     38.00  64.00   0.50    0.30    --   76.61-125.00  60.00   52
;
_diffrn_measurement_device 'four-circle diffractometer'
_diffrn_measurement_device_type 'ROD, Synergy Custom system, HyPix-Arc 150'
_diffrn_measurement_method '\w scans'
_diffrn_orient_matrix_type 'CrysAlisPro convention (1999,Acta A55,543-557)'
_diffrn_orient_matrix_UB_11 0.0794661000
_diffrn_orient_matrix_UB_12 -0.2173721000
_diffrn_orient_matrix_UB_13 0.0196095000
_diffrn_orient_matrix_UB_21 -0.0743533000
_diffrn_orient_matrix_UB_22 -0.0620946000
_diffrn_orient_matrix_UB_23 0.0225219000
_diffrn_orient_matrix_UB_31 -0.0807182000
_diffrn_orient_matrix_UB_32 -0.1566136000
_diffrn_orient_matrix_UB_33 -0.0361224000
_diffrn_radiation_monochromator mirror
_diffrn_radiation_probe x-ray
_diffrn_radiation_type 'Cu K\a'
_diffrn_radiation_wavelength 1.54184
_diffrn_reflns_av_R_equivalents 0.0343
_diffrn_reflns_av_unetI/netI 0.0588
_diffrn_reflns_Laue_measured_fraction_full 0.998
_diffrn_reflns_Laue_measured_fraction_max 0.959
_diffrn_reflns_limit_h_max 15
_diffrn_reflns_limit_h_min -15
_diffrn_reflns_limit_k_max 6
_diffrn_reflns_limit_k_min -6
_diffrn_reflns_limit_l_max 40
_diffrn_reflns_limit_l_min -45
_diffrn_reflns_number 15118
_diffrn_reflns_point_group_measured_fraction_full 0.808
_diffrn_reflns_point_group_measured_fraction_max 0.759
_diffrn_reflns_theta_full 67.684
_diffrn_reflns_theta_max 75.793
_diffrn_reflns_theta_min 2.688
_diffrn_source 'Rotating-anode X-ray tube'
_diffrn_source_type 'Rigaku (Cu) X-ray Source'
_exptl_absorpt_coefficient_mu 1.516
_exptl_absorpt_correction_T_max 0.98116
_exptl_absorpt_correction_T_min 0.98116
_exptl_absorpt_correction_type sphere
_exptl_absorpt_process_details
;
CrysAlisPro 1.171.42.93a (Rigaku Oxford Diffraction, 2023)
Spherical absorption correction
using equivalent radius and absorption coefficient.
Empirical absorption correction using spherical harmonics,
implemented in SCALE3 ABSPACK scaling algorithm.
;
_exptl_crystal_colour 'clear light colourless'
_exptl_crystal_colour_lustre clear
_exptl_crystal_colour_modifier light
_exptl_crystal_colour_primary colourless
_exptl_crystal_density_diffrn 1.269
_exptl_crystal_description needle
_exptl_crystal_F_000 952
_exptl_crystal_size_max 0.06
_exptl_crystal_size_mid 0.04
_exptl_crystal_size_min 0.04
_exptl_crystal_size_rad 0.051
_refine_diff_density_max 1.587
_refine_diff_density_min -0.659
_refine_diff_density_rms 0.083
_refine_ls_abs_structure_details
;
 Flack x determined using 1544 quotients [(I+)-(I-)]/[(I+)+(I-)]
 (Parsons, Flack and Wagner, Acta Cryst. B69 (2013) 249-259).
;
_refine_ls_abs_structure_Flack 0.042(15)
_refine_ls_extinction_method none
_refine_ls_goodness_of_fit_ref 0.984
_refine_ls_hydrogen_treatment constr
_refine_ls_matrix_type full
_refine_ls_number_parameters 569
_refine_ls_number_reflns 7349
_refine_ls_number_restraints 1
_refine_ls_restrained_S_all 0.984
_refine_ls_R_factor_all 0.0791
_refine_ls_R_factor_gt 0.0615
_refine_ls_shift/su_max 0.000
_refine_ls_shift/su_mean 0.000
_refine_ls_structure_factor_coef Fsqd
_refine_ls_weighting_details 'w=1/[\s^2^(Fo^2^)+(0.1219P)^2^] where P=(Fo^2^+2Fc^2^)/3'
_refine_ls_weighting_scheme calc
_refine_ls_wR_factor_gt 0.1559
_refine_ls_wR_factor_ref 0.1710
_reflns_Friedel_coverage 0.431
_reflns_Friedel_fraction_full 0.571
_reflns_Friedel_fraction_max 0.511
_reflns_number_gt 5635
_reflns_number_total 7349
_reflns_threshold_expression 'I > 2\s(I)'
_cod_data_source_file d4sc01804d2.cif
_cod_data_source_block 20230705-yhr-rrrp_s_4
_cod_depositor_comments 'Adding full bibliography for 1571654--1571655.cif.'
_cod_original_cell_volume 2332.40(13)
_cod_database_code 1571655
_shelx_shelxl_version_number 2018/3
_chemical_oxdiff_formula CHNSO
_shelx_space_group_comment
;
The symmetry employed for this shelxl refinement is uniquely defined
by the following loop, which should always be used as a source of
symmetry information in preference to the above space-group names.
They are only intended as comments.
;
_olex2_refinement_description
;
1. Fixed Uiso
 At 1.2 times of:
  All C(H) groups, All C(H,H) groups, All N(H) groups
 At 1.5 times of:
  All C(H,H,H) groups, All O(H) groups
2.a Ternary CH refined with riding coordinates:
 C00H(H00H), C00J(H00J), C00T(H00T), C012(H012)
2.b Secondary CH2 refined with riding coordinates:
 C011(H01T,H01U), C01G(H2,HB), C01L(H01I,H01J), C01M(H01K,H01L)
2.c Aromatic/amide H refined with riding coordinates:
 N00D(H00D), N00E(H00E), C00F(H00F), C00I(H00I), C00L(H00L), C00M(H00M),
 C00P(H00P), C00S(H00S), C00V(H00V), C00W(H00W), C00Z(H00Z), C010(H010),
 C013(H013), C014(H014), C015(H015), C016(H016), C017(H017), C01A(H01A),
 C01C(H01C), C01D(H01Z), C01E(H01), C01F(H1), C01J(H4), C01P(H01P)
2.d Idealised Me refined as rotating group:
 C019(H01V,H01W,H01X), C01B(H01Y,H,HA), C01H(H3,HC,HD), C01I(H01B,H01D,H01E),
 C01K(H01F,H01G,H01H), C01N(H01M,H01N,H01O), C01O(H5,HE,HF), C01Q(H01Q,H01R,
 H01S)
2.e Idealised tetrahedral OH refined as rotating group:
 O006(H006), O008(H008)
;
_olex2_submission_special_instructions 'No special instructions were received'
_oxdiff_exptl_absorpt_empirical_details
;
Empirical correction (ABSPACK) includes:
- Absorption correction using spherical harmonics
- Frame scaling
;
_oxdiff_exptl_absorpt_empirical_full_max 1.445
_oxdiff_exptl_absorpt_empirical_full_min 0.632

loop_
_space_group_symop_operation_xyz
'x, y, z'
'-x, y+1/2, -z'

loop_
_atom_site_label
_atom_site_type_symbol
_atom_site_fract_x
_atom_site_fract_y
_atom_site_fract_z
_atom_site_U_iso_or_equiv
_atom_site_adp_type
_atom_site_occupancy
_atom_site_site_symmetry_order
_atom_site_calc_flag
_atom_site_refinement_flags_posn
_atom_site_refinement_flags_adp
_atom_site_refinement_flags_occupancy
_atom_site_disorder_assembly
_atom_site_disorder_group
S001 S 0.24504(9) 0.7468(2) 0.08693(3) 0.0218(3) Uani 1 1 d . . . . .
S002 S 0.75703(10) 0.5212(2) 0.41298(3) 0.0234(3) Uani 1 1 d . . . . .
O003 O 0.9082(3) 0.3774(6) 0.32998(9) 0.0228(7) Uani 1 1 d . . . . .
O004 O 0.0893(3) 0.6045(6) 0.17020(10) 0.0228(7) Uani 1 1 d . . . . .
O005 O 0.7085(3) 0.3965(6) 0.43636(10) 0.0286(8) Uani 1 1 d . . . . .
O006 O 0.4455(3) 0.2040(7) 0.15538(10) 0.0278(8) Uani 1 1 d . . . . .
H006 H 0.391722 0.134321 0.135608 0.042 Uiso 1 1 calc R U . . .
O007 O 0.8250(3) 0.0689(7) 0.34804(11) 0.0339(9) Uani 1 1 d . . . . .
O008 O 0.5514(3) 0.9652(7) 0.34343(11) 0.0312(8) Uani 1 1 d . . . . .
H008 H 0.607712 0.887544 0.360938 0.047 Uiso 1 1 calc R U . . .
O009 O 0.2960(3) 0.6165(6) 0.06481(10) 0.0277(8) Uani 1 1 d . . . . .
O00A O 0.7444(3) 0.7764(7) 0.40851(10) 0.0287(8) Uani 1 1 d . . . . .
O00B O 0.1737(3) 0.3074(7) 0.15010(11) 0.0321(9) Uani 1 1 d . . . . .
O00C O 0.2565(3) 1.0023(6) 0.08966(10) 0.0256(8) Uani 1 1 d . . . . .
N00D N 0.3069(3) 0.6456(7) 0.13321(12) 0.0240(9) Uani 1 1 d . . . . .
H00D H 0.370581 0.556792 0.141229 0.029 Uiso 1 1 calc R U . . .
N00E N 0.6932(4) 0.4089(8) 0.36763(12) 0.0293(10) Uani 1 1 d . . . . .
H00E H 0.631848 0.314906 0.361176 0.035 Uiso 1 1 calc R U . . .
C00F C 0.9830(4) 0.6432(9) 0.43192(14) 0.0232(10) Uani 1 1 d . . . . .
H00F H 0.950856 0.783109 0.416261 0.028 Uiso 1 1 calc R U . . .
C00G C 0.4218(4) 0.8756(9) 0.37520(15) 0.0254(10) Uani 1 1 d . . . . .
C00H C 0.5570(4) 0.1034(10) 0.16251(14) 0.0255(10) Uani 1 1 d . . . . .
H00H H 0.559860 -0.064967 0.171999 0.031 Uiso 1 1 calc R U . . .
C00I C 1.0766(4) 0.2277(9) 0.47637(14) 0.0260(11) Uani 1 1 d . . . . .
H00I H 1.108476 0.084978 0.491145 0.031 Uiso 1 1 calc R U . . .
C00J C 0.7357(4) 0.4608(10) 0.33702(13) 0.0242(10) Uani 1 1 d . . . . .
H00J H 0.768331 0.626259 0.340472 0.029 Uiso 1 1 calc R U . . .
C00K C 0.8279(4) 0.2760(9) 0.33960(13) 0.0227(10) Uani 1 1 d . . . . .
C00L C -0.0722(4) 0.4458(9) 0.02471(14) 0.0250(10) Uani 1 1 d . . . . .
H00L H -0.103066 0.301522 0.010313 0.030 Uiso 1 1 calc R U . . .
C00M C 0.0181(4) 0.8627(9) 0.06797(13) 0.0218(10) Uani 1 1 d . . . . .
H00M H 0.049441 1.003910 0.083334 0.026 Uiso 1 1 calc R U . . .
C00N C 0.9103(4) 0.4660(9) 0.43452(13) 0.0207(9) Uani 1 1 d . . . . .
C00O C -0.1492(4) 0.6219(9) 0.02539(14) 0.0240(10) Uani 1 1 d . . . . .
C00P C 0.9549(4) 0.2559(9) 0.45570(13) 0.0250(10) Uani 1 1 d . . . . .
H00P H 0.903647 0.133332 0.456130 0.030 Uiso 1 1 calc R U . . .
C00Q C 0.1684(4) 0.5108(9) 0.15910(14) 0.0235(10) Uani 1 1 d . . . . .
C00R C 0.5771(4) 0.1014(9) 0.12461(14) 0.0236(10) Uani 1 1 d . . . . .
C00S C 0.0488(4) 0.4777(9) 0.04468(13) 0.0220(10) Uani 1 1 d . . . . .
H00S H 0.100529 0.356537 0.044079 0.026 Uiso 1 1 calc R U . . .
C00T C 0.2580(4) 0.7004(9) 0.16165(13) 0.0228(10) Uani 1 1 d . . . . .
H00T H 0.219001 0.860367 0.155004 0.027 Uiso 1 1 calc R U . . .
C00U C 1.1517(4) 0.4062(9) 0.47557(14) 0.0233(10) Uani 1 1 d . . . . .
C00V C 0.5408(4) 0.2915(9) 0.09737(15) 0.0260(10) Uani 1 1 d . . . . .
H00V H 0.500465 0.422627 0.101916 0.031 Uiso 1 1 calc R U . . .
C00W C 0.4570(4) 1.0715(10) 0.40085(16) 0.0288(11) Uani 1 1 d . . . . .
H00W H 0.496806 1.199198 0.395153 0.035 Uiso 1 1 calc R U . . .
C00X C 0.0931(4) 0.6895(9) 0.06553(13) 0.0212(10) Uani 1 1 d . . . . .
C00Y C 1.0025(4) 0.2338(9) 0.32726(14) 0.0239(10) Uani 1 1 d . . . . .
C00Z C 0.5633(4) 0.2899(10) 0.06357(14) 0.0292(11) Uani 1 1 d . . . . .
H00Z H 0.538151 0.420185 0.045068 0.035 Uiso 1 1 calc R U . . .
C010 C 1.1044(4) 0.6114(9) 0.45282(14) 0.0243(10) Uani 1 1 d . . . . .
H010 H 1.155504 0.731626 0.451502 0.029 Uiso 1 1 calc R U . . .
C011 C 0.6513(4) 0.2462(11) 0.19658(14) 0.0308(11) Uani 1 1 d . . . . .
H01T H 0.729249 0.176811 0.202746 0.037 Uiso 1 1 calc R U . . .
H01U H 0.650435 0.412196 0.187169 0.037 Uiso 1 1 calc R U . . .
C012 C 0.4430(4) 0.8591(10) 0.33787(15) 0.0302(11) Uani 1 1 d . . . . .
H012 H 0.446043 0.686081 0.331672 0.036 Uiso 1 1 calc R U . . .
C013 C 0.3765(4) 0.9018(10) 0.44315(15) 0.0320(12) Uani 1 1 d . . . . .
H013 H 0.361355 0.911215 0.466295 0.038 Uiso 1 1 calc R U . . .
C014 C 0.6222(4) 0.1001(10) 0.05655(15) 0.0291(11) Uani 1 1 d . . . . .
H014 H 0.636810 0.099208 0.033238 0.035 Uiso 1 1 calc R U . . .
C015 C 0.3398(5) 0.7036(10) 0.41770(16) 0.0338(12) Uani 1 1 d . . . . .
H015 H 0.299705 0.576865 0.423511 0.041 Uiso 1 1 calc R U . . .
C016 C 0.4353(4) 1.0847(10) 0.43457(15) 0.0317(12) Uani 1 1 d . . . . .
H016 H 0.460787 1.220050 0.451931 0.038 Uiso 1 1 calc R U . . .
C017 C 0.3616(4) 0.6911(9) 0.38398(15) 0.0288(11) Uani 1 1 d . . . . .
H017 H 0.335532 0.556051 0.366551 0.035 Uiso 1 1 calc R U . . .
C018 C -0.0015(4) 0.4511(9) 0.17373(15) 0.0260(10) Uani 1 1 d . . . . .
C019 C 1.2843(4) 0.3831(11) 0.50093(15) 0.0318(12) Uani 1 1 d . . . . .
H01V H 1.311316 0.502178 0.522765 0.048 Uiso 1 1 calc R U . . .
H01W H 1.323923 0.409553 0.483549 0.048 Uiso 1 1 calc R U . . .
H01X H 1.302989 0.222722 0.512763 0.048 Uiso 1 1 calc R U . . .
C01A C 0.3290(4) 0.7540(12) 0.23855(15) 0.0356(13) Uani 1 1 d . . . . .
H01A H 0.278537 0.643035 0.242647 0.043 Uiso 1 1 calc R U . . .
C01B C 1.0680(5) 0.4209(11) 0.31510(18) 0.0356(12) Uani 1 1 d . . . . .
H01Y H 1.014183 0.493016 0.289129 0.053 Uiso 1 1 calc R U . . .
H H 1.133707 0.345433 0.312229 0.053 Uiso 1 1 calc R U . . .
HA H 1.098192 0.544901 0.336085 0.053 Uiso 1 1 calc R U . . .
C01C C -0.1028(4) 0.8291(9) 0.04790(14) 0.0240(10) Uani 1 1 d . . . . .
H01C H -0.154199 0.947851 0.049510 0.029 Uiso 1 1 calc R U . . .
C01D C 0.6595(5) -0.0878(10) 0.08378(16) 0.0323(12) Uani 1 1 d . . . . .
H01Z H 0.701032 -0.217207 0.079383 0.039 Uiso 1 1 calc R U . . .
C01E C 0.6512(4) 0.4451(11) 0.25903(15) 0.0326(12) Uani 1 1 d . . . . .
H01 H 0.678098 0.590635 0.252717 0.039 Uiso 1 1 calc R U . . .
C01F C 0.6365(4) -0.0886(9) 0.11774(15) 0.0261(10) Uani 1 1 d . . . . .
H1 H 0.661576 -0.219317 0.136155 0.031 Uiso 1 1 calc R U . . .
C01G C 0.6270(4) 0.4328(12) 0.29532(14) 0.0334(12) Uani 1 1 d . . . . .
H2 H 0.589403 0.277328 0.294956 0.040 Uiso 1 1 calc R U . . .
HB H 0.569676 0.559444 0.292826 0.040 Uiso 1 1 calc R U . . .
C01H C 0.9494(5) 0.0460(11) 0.29428(16) 0.0331(12) Uani 1 1 d . . . . .
H3 H 0.904462 -0.068644 0.302047 0.050 Uiso 1 1 calc R U . . .
HC H 1.012406 -0.037673 0.290869 0.050 Uiso 1 1 calc R U . . .
HD H 0.897012 0.123157 0.268614 0.050 Uiso 1 1 calc R U . . .
C01I C -0.0659(5) 0.6305(10) 0.18810(19) 0.0367(13) Uani 1 1 d . . . . .
H01B H -0.126686 0.547843 0.192956 0.055 Uiso 1 1 calc R U . . .
H01D H -0.102553 0.753182 0.167197 0.055 Uiso 1 1 calc R U . . .
H01E H -0.009661 0.705792 0.213379 0.055 Uiso 1 1 calc R U . . .
C01J C 0.6354(4) 0.2505(11) 0.23478(14) 0.0316(12) Uani 1 1 d . . . . .
H4 H 0.612385 0.105787 0.242754 0.038 Uiso 1 1 calc R U . . .
C01K C -0.2808(4) 0.5926(11) 0.00069(15) 0.0296(11) Uani 1 1 d . . . . .
H01F H -0.308013 0.694447 -0.023517 0.044 Uiso 1 1 calc R U . . .
H01G H -0.320655 0.639072 0.017230 0.044 Uiso 1 1 calc R U . . .
H01H H -0.298800 0.425479 -0.007648 0.044 Uiso 1 1 calc R U . . .
C01L C 0.3456(4) 0.9744(12) 0.30066(15) 0.0350(13) Uani 1 1 d . . . . .
H01I H 0.269145 0.902320 0.295756 0.042 Uiso 1 1 calc R U . . .
H01J H 0.341977 1.147036 0.305817 0.042 Uiso 1 1 calc R U . . .
C01M C 0.3618(4) 0.7068(11) 0.20470(14) 0.0319(12) Uani 1 1 d . . . . .
H01K H 0.403489 0.551773 0.209857 0.038 Uiso 1 1 calc R U . . .
H01L H 0.417771 0.831855 0.205246 0.038 Uiso 1 1 calc R U . . .
C01N C 0.0571(5) 0.2639(10) 0.20603(16) 0.0338(12) Uani 1 1 d . . . . .
H01M H 0.116732 0.339635 0.230608 0.051 Uiso 1 1 calc R U . . .
H01N H 0.094775 0.144690 0.196058 0.051 Uiso 1 1 calc R U . . .
H01O H -0.001934 0.185886 0.212423 0.051 Uiso 1 1 calc R U . . .
C01O C 1.0815(5) 0.1269(11) 0.36843(16) 0.0371(13) Uani 1 1 d . . . . .
H5 H 1.096429 0.246112 0.389728 0.056 Uiso 1 1 calc R U . . .
HE H 1.156319 0.078225 0.368793 0.056 Uiso 1 1 calc R U . . .
HF H 1.042920 -0.012644 0.373343 0.056 Uiso 1 1 calc R U . . .
C01P C 0.3661(4) 0.9419(12) 0.26335(16) 0.0347(13) Uani 1 1 d . . . . .
H01P H 0.408126 1.063180 0.257156 0.042 Uiso 1 1 calc R U . . .
C01Q C -0.0827(5) 0.3467(12) 0.13256(16) 0.0402(14) Uani 1 1 d . . . . .
H01Q H -0.154503 0.287133 0.133313 0.060 Uiso 1 1 calc R U . . .
H01R H -0.042847 0.214967 0.126130 0.060 Uiso 1 1 calc R U . . .
H01S H -0.103294 0.470727 0.111662 0.060 Uiso 1 1 calc R U . . .

loop_
_atom_site_aniso_label
_atom_site_aniso_U_11
_atom_site_aniso_U_22
_atom_site_aniso_U_33
_atom_site_aniso_U_23
_atom_site_aniso_U_13
_atom_site_aniso_U_12
S001 0.0195(6) 0.0268(8) 0.0201(6) 0.0032(4) 0.0096(5) 0.0039(4)
S002 0.0211(6) 0.0299(8) 0.0214(7) -0.0043(5) 0.0115(5) -0.0047(5)
O003 0.0209(16) 0.0245(19) 0.0246(17) 0.0013(13) 0.0114(14) 0.0013(13)
O004 0.0220(17) 0.0220(17) 0.0256(17) -0.0022(13) 0.0114(14) -0.0025(13)
O005 0.0276(18) 0.038(2) 0.0256(18) -0.0048(15) 0.0167(15) -0.0116(16)
O006 0.0213(16) 0.032(2) 0.0299(19) -0.0052(15) 0.0109(15) 0.0003(15)
O007 0.035(2) 0.028(2) 0.044(2) 0.0043(17) 0.0227(18) -0.0002(16)
O008 0.0254(18) 0.037(2) 0.034(2) 0.0058(17) 0.0155(16) -0.0007(16)
O009 0.0265(18) 0.035(2) 0.0255(18) 0.0018(15) 0.0151(15) 0.0071(15)
O00A 0.0239(17) 0.033(2) 0.0285(18) -0.0018(15) 0.0112(15) -0.0006(15)
O00B 0.036(2) 0.028(2) 0.037(2) -0.0035(16) 0.0211(17) -0.0003(16)
O00C 0.0223(17) 0.0256(19) 0.0286(18) 0.0006(14) 0.0110(14) -0.0007(14)
N00D 0.0173(19) 0.032(2) 0.022(2) 0.0065(17) 0.0083(16) 0.0064(16)
N00E 0.024(2) 0.041(3) 0.026(2) -0.0099(19) 0.0142(18) -0.0111(19)
C00F 0.024(2) 0.024(3) 0.023(2) 0.0022(19) 0.012(2) -0.0016(19)
C00G 0.019(2) 0.031(3) 0.026(2) 0.003(2) 0.0093(19) 0.0012(19)
C00H 0.021(2) 0.031(3) 0.022(2) -0.003(2) 0.0073(19) -0.001(2)
C00I 0.033(3) 0.027(3) 0.021(2) 0.002(2) 0.015(2) 0.005(2)
C00J 0.022(2) 0.033(3) 0.019(2) -0.002(2) 0.010(2) -0.001(2)
C00K 0.021(2) 0.027(3) 0.018(2) -0.0017(19) 0.0073(18) -0.0053(19)
C00L 0.030(2) 0.026(3) 0.023(2) -0.0012(19) 0.015(2) -0.001(2)
C00M 0.023(2) 0.022(2) 0.020(2) -0.0009(18) 0.0091(19) 0.0008(19)
C00N 0.024(2) 0.024(2) 0.016(2) -0.0051(18) 0.0096(18) -0.0040(19)
C00O 0.024(2) 0.029(3) 0.021(2) 0.0028(19) 0.012(2) -0.001(2)
C00P 0.032(3) 0.023(3) 0.020(2) -0.0028(19) 0.012(2) -0.005(2)
C00Q 0.023(2) 0.029(3) 0.018(2) 0.0009(19) 0.0091(19) 0.004(2)
C00R 0.018(2) 0.024(2) 0.025(2) -0.0018(19) 0.0060(19) -0.0008(18)
C00S 0.028(2) 0.019(2) 0.020(2) -0.0008(18) 0.0118(19) 0.0014(19)
C00T 0.023(2) 0.027(3) 0.018(2) 0.0020(18) 0.0091(19) 0.004(2)
C00U 0.025(2) 0.029(3) 0.017(2) -0.0022(18) 0.0104(19) 0.0013(19)
C00V 0.019(2) 0.029(3) 0.030(3) 0.000(2) 0.011(2) 0.000(2)
C00W 0.022(2) 0.027(3) 0.035(3) -0.001(2) 0.012(2) 0.000(2)
C00X 0.022(2) 0.027(3) 0.016(2) 0.0032(18) 0.0094(19) 0.0030(19)
C00Y 0.020(2) 0.025(3) 0.027(2) 0.000(2) 0.0101(19) 0.0059(19)
C00Z 0.019(2) 0.039(3) 0.025(2) 0.004(2) 0.005(2) -0.003(2)
C010 0.022(2) 0.027(3) 0.026(2) 0.000(2) 0.013(2) -0.003(2)
C011 0.024(2) 0.044(3) 0.024(3) -0.004(2) 0.010(2) -0.004(2)
C012 0.026(3) 0.038(3) 0.029(3) 0.000(2) 0.014(2) -0.003(2)
C013 0.029(3) 0.044(3) 0.027(3) 0.001(2) 0.015(2) 0.006(2)
C014 0.025(3) 0.039(3) 0.023(2) -0.004(2) 0.010(2) -0.004(2)
C015 0.033(3) 0.036(3) 0.040(3) 0.008(2) 0.023(3) 0.003(2)
C016 0.022(2) 0.040(3) 0.030(3) -0.008(2) 0.009(2) 0.006(2)
C017 0.029(3) 0.028(3) 0.029(3) 0.000(2) 0.012(2) -0.002(2)
C018 0.024(2) 0.027(3) 0.030(3) 0.000(2) 0.015(2) -0.006(2)
C019 0.024(3) 0.045(3) 0.026(3) 0.002(2) 0.011(2) 0.004(2)
C01A 0.023(3) 0.053(4) 0.028(3) -0.001(3) 0.009(2) -0.005(3)
C01B 0.028(3) 0.038(3) 0.050(3) 0.000(3) 0.025(2) 0.002(2)
C01C 0.023(2) 0.028(3) 0.025(2) 0.001(2) 0.014(2) 0.003(2)
C01D 0.033(3) 0.030(3) 0.037(3) -0.008(2) 0.018(2) 0.000(2)
C01E 0.026(3) 0.045(3) 0.024(3) 0.001(2) 0.008(2) 0.007(2)
C01F 0.027(2) 0.023(3) 0.026(2) -0.001(2) 0.010(2) 0.001(2)
C01G 0.021(2) 0.053(3) 0.022(3) -0.001(2) 0.006(2) 0.007(2)
C01H 0.034(3) 0.032(3) 0.032(3) -0.004(2) 0.012(2) 0.004(2)
C01I 0.037(3) 0.030(3) 0.053(3) -0.002(3) 0.029(3) 0.000(2)
C01J 0.022(2) 0.048(3) 0.025(3) 0.000(2) 0.011(2) -0.002(2)
C01K 0.022(2) 0.038(3) 0.027(3) -0.005(2) 0.009(2) -0.002(2)
C01L 0.025(3) 0.050(4) 0.028(3) -0.006(2) 0.009(2) 0.003(2)
C01M 0.025(2) 0.044(3) 0.023(3) 0.000(2) 0.007(2) -0.007(2)
C01N 0.040(3) 0.027(3) 0.039(3) 0.006(2) 0.021(3) 0.001(2)
C01O 0.032(3) 0.047(4) 0.030(3) 0.007(3) 0.012(2) 0.014(3)
C01P 0.024(3) 0.050(3) 0.026(3) 0.001(2) 0.008(2) -0.007(2)
C01Q 0.033(3) 0.050(4) 0.035(3) -0.005(3) 0.013(2) -0.018(3)

loop_
_atom_type_symbol
_atom_type_description
_atom_type_scat_dispersion_real
_atom_type_scat_dispersion_imag
_atom_type_scat_source
C C 0.0181 0.0091 'International Tables Vol C Tables 4.2.6.8 and 6.1.1.4'
H H 0.0000 0.0000 'International Tables Vol C Tables 4.2.6.8 and 6.1.1.4'
N N 0.0311 0.0180 'International Tables Vol C Tables 4.2.6.8 and 6.1.1.4'
O O 0.0492 0.0322 'International Tables Vol C Tables 4.2.6.8 and 6.1.1.4'
S S 0.3331 0.5567 'International Tables Vol C Tables 4.2.6.8 and 6.1.1.4'

loop_
_geom_angle_atom_site_label_1
_geom_angle_atom_site_label_2
_geom_angle_atom_site_label_3
_geom_angle
_geom_angle_site_symmetry_1
_geom_angle_site_symmetry_3
_geom_angle_publ_flag
O009 S001 N00D 106.3(2) . . ?
O009 S001 C00X 109.4(2) . . ?
O00C S001 O009 119.2(2) . . ?
O00C S001 N00D 106.7(2) . . ?
O00C S001 C00X 105.7(2) . . ?
N00D S001 C00X 109.3(2) . . ?
O005 S002 O00A 119.7(2) . . ?
O005 S002 N00E 105.7(2) . . ?
O005 S002 C00N 108.8(2) . . ?
O00A S002 N00E 106.8(2) . . ?
O00A S002 C00N 105.6(2) . . ?
N00E S002 C00N 110.0(2) . . ?
C00K O003 C00Y 121.1(4) . . ?
C00Q O004 C018 120.6(4) . . ?
C00T N00D S001 120.7(3) . . ?
C00J N00E S002 121.3(3) . . ?
C00N C00F C010 118.4(5) . . ?
C00W C00G C012 122.1(5) . . ?
C00W C00G C017 118.2(4) . . ?
C017 C00G C012 119.7(5) . . ?
O006 C00H C00R 112.7(4) . . ?
O006 C00H C011 107.3(4) . . ?
C00R C00H C011 111.5(4) . . ?
C00U C00I C00P 120.7(5) . . ?
N00E C00J C00K 110.2(4) . . ?
N00E C00J C01G 105.5(4) . . ?
C00K C00J C01G 108.3(4) . . ?
O003 C00K C00J 110.1(4) . . ?
O007 C00K O003 126.0(5) . . ?
O007 C00K C00J 123.9(4) . . ?
C00S C00L C00O 121.2(5) . . ?
C00X C00M C01C 119.8(5) . . ?
C00F C00N S002 118.4(4) . . ?
C00F C00N C00P 121.8(4) . . ?
C00P C00N S002 119.6(4) . . ?
C00L C00O C01K 120.5(5) . . ?
C01C C00O C00L 118.9(4) . . ?
C01C C00O C01K 120.6(4) . . ?
C00N C00P C00I 118.7(5) . . ?
O004 C00Q C00T 110.1(4) . . ?
O00B C00Q O004 126.6(5) . . ?
O00B C00Q C00T 123.3(4) . . ?
C00V C00R C00H 120.9(4) . . ?
C01F C00R C00H 119.6(5) . . ?
C01F C00R C00V 119.4(4) . . ?
C00X C00S C00L 119.0(4) . . ?
N00D C00T C00Q 110.4(4) . . ?
N00D C00T C01M 107.2(4) . . ?
C00Q C00T C01M 110.7(4) . . ?
C00I C00U C010 119.3(4) . . ?
C00I C00U C019 120.4(5) . . ?
C010 C00U C019 120.2(5) . . ?
C00Z C00V C00R 120.1(5) . . ?
C016 C00W C00G 121.2(5) . . ?
C00M C00X S001 119.3(4) . . ?
C00S C00X S001 119.9(3) . . ?
C00S C00X C00M 120.7(4) . . ?
O003 C00Y C01B 101.9(4) . . ?
O003 C00Y C01H 110.0(4) . . ?
O003 C00Y C01O 110.2(4) . . ?
C01H C00Y C01B 110.6(4) . . ?
C01H C00Y C01O 112.6(5) . . ?
C01O C00Y C01B 110.9(4) . . ?
C014 C00Z C00V 120.6(5) . . ?
C00U C010 C00F 120.9(5) . . ?
C01J C011 C00H 113.2(4) . . ?
O008 C012 C00G 113.0(4) . . ?
O008 C012 C01L 107.5(4) . . ?
C00G C012 C01L 112.8(4) . . ?
C016 C013 C015 119.6(5) . . ?
C01D C014 C00Z 119.4(5) . . ?
C017 C015 C013 120.0(5) . . ?
C00W C016 C013 120.2(5) . . ?
C015 C017 C00G 120.7(5) . . ?
O004 C018 C01I 101.6(4) . . ?
O004 C018 C01N 109.7(4) . . ?
O004 C018 C01Q 110.3(4) . . ?
C01N C018 C01I 109.9(4) . . ?
C01N C018 C01Q 113.3(5) . . ?
C01Q C018 C01I 111.4(5) . . ?
C01P C01A C01M 124.2(5) . . ?
C00M C01C C00O 120.3(4) . . ?
C014 C01D C01F 120.4(5) . . ?
C01J C01E C01G 121.0(6) . . ?
C00R C01F C01D 120.1(5) . . ?
C01E C01G C00J 115.6(4) . . ?
C01E C01J C011 125.4(5) . . ?
C01P C01L C012 111.4(4) . . ?
C01A C01M C00T 115.3(4) . . ?
C01A C01P C01L 124.2(5) . . ?

loop_
_geom_bond_atom_site_label_1
_geom_bond_atom_site_label_2
_geom_bond_distance
_geom_bond_site_symmetry_2
_geom_bond_publ_flag
S001 O009 1.438(3) . ?
S001 O00C 1.437(4) . ?
S001 N00D 1.624(4) . ?
S001 C00X 1.758(5) . ?
S002 O005 1.437(3) . ?
S002 O00A 1.439(4) . ?
S002 N00E 1.620(4) . ?
S002 C00N 1.770(5) . ?
O003 C00K 1.341(5) . ?
O003 C00Y 1.479(5) . ?
O004 C00Q 1.343(5) . ?
O004 C018 1.487(5) . ?
O006 C00H 1.433(6) . ?
O007 C00K 1.205(6) . ?
O008 C012 1.426(6) . ?
O00B C00Q 1.196(6) . ?
N00D C00T 1.461(6) . ?
N00E C00J 1.471(6) . ?
C00F C00N 1.386(6) . ?
C00F C010 1.394(7) . ?
C00G C00W 1.384(7) . ?
C00G C012 1.509(6) . ?
C00G C017 1.403(7) . ?
C00H C00R 1.518(6) . ?
C00H C011 1.520(7) . ?
C00I C00P 1.394(7) . ?
C00I C00U 1.389(7) . ?
C00J C00K 1.532(7) . ?
C00J C01G 1.548(6) . ?
C00L C00O 1.395(7) . ?
C00L C00S 1.388(7) . ?
C00M C00X 1.388(6) . ?
C00M C01C 1.389(6) . ?
C00N C00P 1.386(7) . ?
C00O C01C 1.395(7) . ?
C00O C01K 1.514(6) . ?
C00Q C00T 1.527(7) . ?
C00R C00V 1.391(7) . ?
C00R C01F 1.389(7) . ?
C00S C00X 1.388(6) . ?
C00T C01M 1.545(6) . ?
C00U C010 1.391(7) . ?
C00U C019 1.525(6) . ?
C00V C00Z 1.388(6) . ?
C00W C016 1.381(7) . ?
C00Y C01B 1.520(7) . ?
C00Y C01H 1.517(7) . ?
C00Y C01O 1.518(7) . ?
C00Z C014 1.387(7) . ?
C011 C01J 1.500(6) . ?
C012 C01L 1.521(7) . ?
C013 C015 1.391(8) . ?
C013 C016 1.381(8) . ?
C014 C01D 1.382(8) . ?
C015 C017 1.381(7) . ?
C018 C01I 1.526(7) . ?
C018 C01N 1.508(7) . ?
C018 C01Q 1.519(7) . ?
C01A C01M 1.495(7) . ?
C01A C01P 1.333(8) . ?
C01D C01F 1.397(7) . ?
C01E C01G 1.492(7) . ?
C01E C01J 1.364(8) . ?
C01L C01P 1.511(7) . ?
